data_4324836
loop_
_publ_author_name
'Victoria N. Tsupreva'
'Alexey A. Titov'
'Oleg A. Filippov'
'Alexey N. Bilyachenko'
'Alexander F. Smol'yakov'
'Fedor M. Dolgushin'
'Denis V. Agapkin'
'Ivan A. Godovikov'
'Lina M. Epstein'
'Elena S. Shubina'

_publ_section_title
;
 Peculiarities of the Complexation of Copper and Silver Adducts of a
 3,5-Bis(trifluoromethyl)pyrazolate Ligand with Organoiron Compounds
;
_journal_name_full 'Inorganic Chemistry'
_journal_page_first 3325
_journal_page_last 3331
_journal_paper_doi 10.1021/ic102132v
_journal_volume 50
_journal_year 2011
_chemical_formula_moiety 'C15 H3 Ag3 F18 N6, 2(C11 H8 Fe O3)'
_chemical_formula_sum 'C37 H19 Ag3 F18 Fe2 N6 O6'
_chemical_formula_weight 1420.89
_chemical_name_systematic
; 
 ? 
;
_space_group_IT_number 33
_symmetry_cell_setting orthorhombic
_symmetry_space_group_name_Hall 'P 2c -2n'
_symmetry_space_group_name_H-M 'P n a 21'
_atom_sites_solution_hydrogens geom
_atom_sites_solution_primary direct
_atom_sites_solution_secondary difmap
_audit_creation_method SHELXL-97
_cell_angle_alpha 90.00
_cell_angle_beta 90.00
_cell_angle_gamma 90.00
_cell_formula_units_Z 8
_cell_length_a 19.6123(7)
_cell_length_b 12.5957(4)
_cell_length_c 36.6432(12)
_cell_measurement_reflns_used 9885
_cell_measurement_temperature 100(2)
_cell_measurement_theta_max 26.49
_cell_measurement_theta_min 2.22
_cell_volume 9052.0(5)
_computing_cell_refinement 'Bruker SAINT'
_computing_data_collection 'Bruker APEX2'
_computing_data_reduction 'Bruker SAINT'
_computing_molecular_graphics 'Bruker SHELXTL'
_computing_publication_material 'Bruker SHELXTL'
_computing_structure_refinement 'SHELXL-97 (Sheldrick, 1997)'
_computing_structure_solution 'SHELXS-97 (Sheldrick, 1990)'
_diffrn_ambient_temperature 100(2)
_diffrn_measured_fraction_theta_full 0.999
_diffrn_measured_fraction_theta_max 0.999
_diffrn_measurement_device_type 'Bruker APEX-II CCD'
_diffrn_measurement_method '\f and \w scans'
_diffrn_radiation_monochromator graphite
_diffrn_radiation_source 'fine-focus sealed tube'
_diffrn_radiation_type MoK\a
_diffrn_radiation_wavelength 0.71073
_diffrn_reflns_av_R_equivalents 0.0605
_diffrn_reflns_av_sigmaI/netI 0.0588
_diffrn_reflns_limit_h_max 27
_diffrn_reflns_limit_h_min -27
_diffrn_reflns_limit_k_max 17
_diffrn_reflns_limit_k_min -17
_diffrn_reflns_limit_l_max 51
_diffrn_reflns_limit_l_min -49
_diffrn_reflns_number 99790
_diffrn_reflns_theta_full 30.00
_diffrn_reflns_theta_max 30.00
_diffrn_reflns_theta_min 1.71
_diffrn_standards_number 0
_exptl_absorpt_coefficient_mu 2.027
_exptl_absorpt_correction_T_max 0.854
_exptl_absorpt_correction_T_min 0.468
_exptl_absorpt_correction_type multi-scan
_exptl_absorpt_process_details SADABS
_exptl_crystal_colour red
_exptl_crystal_density_diffrn 2.085
_exptl_crystal_description prism
_exptl_crystal_F_000 5488
_exptl_crystal_size_max 0.52
_exptl_crystal_size_mid 0.18
_exptl_crystal_size_min 0.08
_refine_diff_density_max 0.962
_refine_diff_density_min -0.946
_refine_diff_density_rms 0.124
_refine_ls_abs_structure_details 'Flack H D (1983), Acta Cryst. A39, 876-881'
_refine_ls_abs_structure_Flack 0.131(13)
_refine_ls_extinction_method none
_refine_ls_goodness_of_fit_ref 1.051
_refine_ls_hydrogen_treatment constr
_refine_ls_matrix_type full
_refine_ls_number_parameters 1343
_refine_ls_number_reflns 26167
_refine_ls_number_restraints 1
_refine_ls_restrained_S_all 1.050
_refine_ls_R_factor_all 0.0600
_refine_ls_R_factor_gt 0.0438
_refine_ls_shift/su_max 0.003
_refine_ls_shift/su_mean 0.000
_refine_ls_structure_factor_coef Fsqd
_refine_ls_weighting_details 'calc w=1/[\s^2^(Fo^2^)+(0.0247P)^2^+13.2952P] where P=(Fo^2^+2Fc^2^)/3'
_refine_ls_weighting_scheme calc
_refine_ls_wR_factor_gt 0.0782
_refine_ls_wR_factor_ref 0.0831
_reflns_number_gt 21758
_reflns_number_total 26167
_reflns_threshold_expression >2sigma(I)
_cod_data_source_file ic102132v_si_001_1.cif
_cod_data_source_block a
_cod_database_code 4324836

loop_
_symmetry_equiv_pos_as_xyz
'x, y, z'
'-x, -y, z+1/2'
'x+1/2, -y+1/2, z'
'-x+1/2, y+1/2, z+1/2'

loop_
_atom_site_label
_atom_site_type_symbol
_atom_site_fract_x
_atom_site_fract_y
_atom_site_fract_z
_atom_site_U_iso_or_equiv
_atom_site_adp_type
_atom_site_occupancy
_atom_site_symmetry_multiplicity
_atom_site_calc_flag
_atom_site_refinement_flags
_atom_site_disorder_assembly
_atom_site_disorder_group
Ag1A Ag 0.805421(19) 0.02085(3) 0.698171(10) 0.01923(8) Uani 1 1 d . . .
Ag2A Ag 0.82748(2) 0.03906(3) 0.606257(11) 0.02031(7) Uani 1 1 d . . .
Ag3A Ag 0.80737(2) 0.26732(3) 0.658947(10) 0.02259(8) Uani 1 1 d . . .
N1A N 0.8483(2) -0.1088(3) 0.66985(11) 0.0152(8) Uani 1 1 d . . .
N2A N 0.85509(19) -0.1034(3) 0.63321(11) 0.0137(7) Uani 1 1 d . . .
N3A N 0.8134(2) 0.1887(3) 0.58100(11) 0.0200(9) Uani 1 1 d . . .
N4A N 0.8013(2) 0.2765(3) 0.60135(12) 0.0223(9) Uani 1 1 d . . .
N5A N 0.7919(2) 0.2539(3) 0.71544(12) 0.0180(8) Uani 1 1 d . . .
N6A N 0.78445(19) 0.1558(3) 0.73045(11) 0.0146(8) Uani 1 1 d . . .
C1A C 0.8665(2) -0.2074(3) 0.68066(14) 0.0166(9) Uani 1 1 d . . .
C2A C 0.8834(2) -0.2686(3) 0.65056(13) 0.0182(10) Uani 1 1 d . . .
H2AA H 0.8969 -0.3410 0.6501 0.022 Uiso 1 1 calc R . .
C3A C 0.8762(2) -0.2004(4) 0.62149(14) 0.0183(10) Uani 1 1 d . A .
C4A C 0.8056(3) 0.2179(4) 0.54544(14) 0.0205(10) Uani 1 1 d . . .
C5A C 0.7898(3) 0.3245(4) 0.54273(15) 0.0269(12) Uani 1 1 d . . .
H5AA H 0.7830 0.3657 0.5213 0.032 Uiso 1 1 calc R . .
C6A C 0.7865(3) 0.3565(4) 0.57866(15) 0.0256(11) Uani 1 1 d . B .
C7A C 0.7870(2) 0.3255(4) 0.74278(14) 0.0183(10) Uani 1 1 d . . .
C8A C 0.7763(2) 0.2754(4) 0.77616(14) 0.0186(10) Uani 1 1 d . . .
H8AA H 0.7711 0.3065 0.7996 0.022 Uiso 1 1 calc R . .
C9A C 0.7751(2) 0.1675(3) 0.76653(13) 0.0156(9) Uani 1 1 d . . .
C10A C 0.8654(3) -0.2359(4) 0.72010(15) 0.0230(11) Uani 1 1 d . . .
C11A C 0.8866(3) -0.2199(4) 0.58208(16) 0.0241(11) Uani 1 1 d . . .
C12A C 0.8137(3) 0.1385(4) 0.51613(15) 0.0320(13) Uani 1 1 d . . .
C13A C 0.7712(4) 0.4615(5) 0.59411(18) 0.0438(18) Uani 1 1 d . . .
C14A C 0.7910(3) 0.4408(4) 0.73513(15) 0.0219(10) Uani 1 1 d . . .
C15A C 0.7660(3) 0.0722(4) 0.79012(14) 0.0232(11) Uani 1 1 d . . .
F1A F 0.8886(2) -0.1582(2) 0.74109(9) 0.0392(9) Uani 1 1 d . . .
F2A F 0.9049(2) -0.3215(2) 0.72596(10) 0.0394(9) Uani 1 1 d . . .
F3A F 0.80398(19) -0.2598(4) 0.73236(11) 0.0529(11) Uani 1 1 d . . .
F4A F 0.9121(3) -0.1360(4) 0.56445(13) 0.0541(15) Uani 0.80 1 d P A 1
F5A F 0.9288(3) -0.2990(4) 0.57569(13) 0.0509(15) Uani 0.80 1 d P A 1
F6A F 0.8285(2) -0.2423(6) 0.56483(13) 0.0547(16) Uani 0.80 1 d P A 1
F4' F 0.9430(11) -0.1840(18) 0.5703(6) 0.048(5) Uiso 0.20 1 d P A 2
F5' F 0.8900(11) -0.3236(17) 0.5758(6) 0.044(6) Uiso 0.20 1 d P A 2
F6' F 0.8408(10) -0.1816(15) 0.5619(6) 0.035(5) Uiso 0.20 1 d P A 2
F7A F 0.85612(19) 0.0604(3) 0.52474(9) 0.0397(9) Uani 1 1 d . . .
F8A F 0.8327(3) 0.1817(3) 0.48534(10) 0.0644(14) Uani 1 1 d . . .
F9A F 0.7526(2) 0.0912(3) 0.50904(12) 0.0532(11) Uani 1 1 d . . .
F10A F 0.747(2) 0.530(5) 0.5694(17) 0.051(6) Uani 0.50 1 d P B 1
F11A F 0.8315(13) 0.5085(13) 0.6030(3) 0.073(4) Uani 0.50 1 d P B 1
F12A F 0.7365(11) 0.4658(17) 0.6215(5) 0.073(7) Uani 0.50 1 d P B 1
F10' F 0.767(2) 0.535(5) 0.5660(17) 0.051(6) Uani 0.50 1 d P B 2
F11' F 0.8151(13) 0.5015(13) 0.6192(3) 0.073(4) Uani 0.50 1 d P B 2
F12' F 0.7082(10) 0.4632(19) 0.6113(6) 0.071(6) Uani 0.50 1 d P B 2
F13A F 0.8315(2) 0.4643(2) 0.70777(11) 0.0486(11) Uani 1 1 d . . .
F14A F 0.8135(3) 0.4941(3) 0.76348(11) 0.0632(14) Uani 1 1 d . . .
F15A F 0.7309(2) 0.4828(3) 0.72644(17) 0.0780(18) Uani 1 1 d . . .
F16A F 0.75067(19) 0.0989(3) 0.82408(9) 0.0355(8) Uani 1 1 d . . .
F17A F 0.8228(2) 0.0143(3) 0.79164(12) 0.0522(12) Uani 1 1 d . . .
F18A F 0.7171(2) 0.0088(3) 0.77790(11) 0.0506(11) Uani 1 1 d . . .
Fe1A Fe 0.60639(4) -0.23881(6) 0.63965(2) 0.02448(16) Uani 1 1 d . . .
O1A O 0.5256(2) -0.3564(5) 0.69346(19) 0.084(2) Uani 1 1 d . . .
O2A O 0.5743(3) -0.3968(4) 0.58312(18) 0.0707(18) Uani 1 1 d . . .
O3A O 0.51239(19) -0.0648(3) 0.62319(13) 0.0350(10) Uani 1 1 d . . .
C16A C 0.6553(3) -0.1639(5) 0.68681(16) 0.0335(13) Uani 1 1 d . . .
H16A H 0.6365 -0.1935 0.7100 0.040 Uiso 1 1 calc R . .
C17A C 0.6960(3) -0.2426(5) 0.66818(17) 0.0327(13) Uani 1 1 d . . .
H17A H 0.7067 -0.3093 0.6819 0.039 Uiso 1 1 calc R . .
C18A C 0.7094(2) -0.2423(4) 0.63126(18) 0.0282(13) Uani 1 1 d . . .
H18A H 0.7277 -0.3104 0.6212 0.034 Uiso 1 1 calc R . .
C19A C 0.6851(2) -0.1686(4) 0.60493(16) 0.0242(11) Uani 1 1 d . . .
H19A H 0.6845 -0.2011 0.5800 0.029 Uiso 1 1 calc R . .
C20A C 0.6858(2) -0.0530(4) 0.60270(18) 0.0312(13) Uani 1 1 d . . .
H20A H 0.6877 -0.0284 0.5782 0.037 Uiso 1 1 calc R . .
C21A C 0.6844(3) 0.0284(4) 0.6272(2) 0.0430(19) Uani 1 1 d . . .
H21A H 0.6930 0.0965 0.6170 0.052 Uiso 1 1 calc R . .
C22A C 0.6724(3) 0.0284(5) 0.6653(2) 0.0428(18) Uani 1 1 d . . .
H22A H 0.6751 0.0965 0.6764 0.051 Uiso 1 1 calc R . .
C23A C 0.6579(3) -0.0511(5) 0.6885(2) 0.0430(18) Uani 1 1 d . . .
H23A H 0.6464 -0.0254 0.7120 0.052 Uiso 1 1 calc R . .
C24A C 0.5579(3) -0.3117(6) 0.6719(2) 0.0477(19) Uani 1 1 d . . .
C25A C 0.5871(3) -0.3346(4) 0.6046(2) 0.0447(17) Uani 1 1 d . . .
C26A C 0.5468(3) -0.1337(4) 0.62897(16) 0.0268(12) Uani 1 1 d . . .
Fe2A Fe 1.04774(4) 0.18051(6) 0.73693(2) 0.02144(15) Uani 1 1 d . . .
O4A O 1.0928(2) -0.0316(3) 0.76027(13) 0.0384(10) Uani 1 1 d . . .
O5A O 1.1183(2) 0.2839(4) 0.79830(14) 0.0447(12) Uani 1 1 d . . .
O6A O 1.1387(2) 0.1998(3) 0.67383(13) 0.0365(10) Uani 1 1 d . . .
C27A C 0.9647(3) 0.1011(4) 0.70860(19) 0.0334(14) Uani 1 1 d . . .
H27A H 0.9660 0.0229 0.7133 0.040 Uiso 1 1 calc R . .
C28A C 0.9448(3) 0.1577(5) 0.74113(17) 0.0339(14) Uani 1 1 d . . .
H28A H 0.9292 0.1130 0.7621 0.041 Uiso 1 1 calc R . .
C29A C 0.9601(3) 0.2631(5) 0.74920(17) 0.0361(15) Uani 1 1 d . . .
H29A H 0.9538 0.2870 0.7750 0.043 Uiso 1 1 calc R . .
C30A C 0.9959(3) 0.3305(5) 0.72569(16) 0.0315(13) Uani 1 1 d . . .
H30A H 1.0178 0.3888 0.7401 0.038 Uiso 1 1 calc R . .
C31A C 0.9838(3) 0.3659(4) 0.68887(16) 0.0297(13) Uani 1 1 d . . .
H31A H 0.9955 0.4384 0.6853 0.036 Uiso 1 1 calc R . .
C32A C 0.9592(3) 0.3186(4) 0.65773(17) 0.0290(12) Uani 1 1 d . . .
H32A H 0.9463 0.3666 0.6390 0.035 Uiso 1 1 calc R . .
C33A C 0.9500(3) 0.2113(4) 0.64908(17) 0.0286(12) Uani 1 1 d . . .
H33A H 0.9376 0.1985 0.6244 0.034 Uiso 1 1 calc R . .
C34A C 0.9557(3) 0.1227(4) 0.66965(18) 0.0308(13) Uani 1 1 d . . .
H34A H 0.9533 0.0596 0.6555 0.037 Uiso 1 1 calc R . .
C35A C 1.0747(3) 0.0509(4) 0.75165(16) 0.0263(12) Uani 1 1 d . . .
C36A C 1.0924(3) 0.2449(4) 0.77359(18) 0.0302(13) Uani 1 1 d . . .
C37A C 1.1053(2) 0.1928(4) 0.69914(17) 0.0250(11) Uani 1 1 d . . .
Ag1B Ag 0.974065(19) 0.53551(3) 0.882016(11) 0.02053(8) Uani 1 1 d . . .
Ag2B Ag 0.94975(2) 0.56115(3) 0.973766(12) 0.02748(9) Uani 1 1 d . C .
Ag3B Ag 0.96829(2) 0.78331(3) 0.919026(10) 0.02226(8) Uani 1 1 d . . .
N1B N 0.9349(2) 0.4058(3) 0.91155(11) 0.0185(9) Uani 1 1 d . . .
N2B N 0.9279(2) 0.4139(3) 0.94818(12) 0.0195(9) Uani 1 1 d . . .
N4B N 0.9697(2) 0.7997(3) 0.97563(12) 0.0208(9) Uani 1 1 d . C .
N5B N 0.9858(2) 0.7660(3) 0.86324(12) 0.0162(8) Uani 1 1 d . . .
N6B N 0.99696(19) 0.6675(3) 0.84911(11) 0.0153(8) Uani 1 1 d . . .
C1B C 0.9146(2) 0.3083(4) 0.90144(14) 0.0173(10) Uani 1 1 d . . .
C2B C 0.8947(3) 0.2506(4) 0.93202(15) 0.0222(11) Uani 1 1 d . . .
H2BA H 0.8783 0.1796 0.9330 0.027 Uiso 1 1 calc R . .
C3B C 0.9043(3) 0.3201(4) 0.96037(15) 0.0229(11) Uani 1 1 d . . .
N3B N 0.9578(3) 0.7147(3) 0.99727(12) 0.0287(11) Uani 1 1 d . . .
C4B C 0.9681(10) 0.7381(17) 1.0312(7) 0.024(3) Uani 0.50 1 d P C 1
C5B C 0.9775(12) 0.848(2) 1.0349(9) 0.026(3) Uani 0.50 1 d P C 1
H5BA H 0.9832 0.8876 1.0567 0.031 Uiso 0.50 1 calc PR C 1
C12B C 0.9672(10) 0.6619(11) 1.0612(4) 0.040(3) Uani 0.50 1 d P C 1
C12" C 0.9224(8) 0.6925(9) 1.0619(4) 0.040(3) Uani 0.50 1 d P C 2
C5B" C 0.9593(12) 0.869(2) 1.0322(9) 0.026(3) Uani 0.50 1 d P C 2
H5BB H 0.9565 0.9175 1.0518 0.031 Uiso 0.50 1 calc PR C 2
C4B" C 0.9468(10) 0.7615(17) 1.0319(7) 0.024(3) Uani 0.50 1 d P C 2
C6B C 0.9765(3) 0.8852(4) 0.99749(15) 0.0263(11) Uani 1 1 d . . .
C7B C 0.9923(2) 0.8350(4) 0.83552(14) 0.0170(10) Uani 1 1 d . . .
C8B C 1.0064(3) 0.7845(4) 0.80311(14) 0.0208(10) Uani 1 1 d . . .
H8BA H 1.0131 0.8144 0.7796 0.025 Uiso 1 1 calc R . .
C9B C 1.0085(2) 0.6784(4) 0.81351(14) 0.0168(9) Uani 1 1 d . . .
C10B C 0.9150(3) 0.2757(4) 0.86261(16) 0.0255(12) Uani 1 1 d . . .
C11B C 0.8937(3) 0.3060(4) 1.00008(16) 0.0286(12) Uani 1 1 d . . .
C13B C 0.9880(4) 0.9903(4) 0.98081(19) 0.0393(15) Uani 1 1 d . C .
C14B C 0.9855(3) 0.9505(4) 0.84322(16) 0.0251(11) Uani 1 1 d . . .
C15B C 1.0205(3) 0.5827(4) 0.79066(17) 0.0309(13) Uani 1 1 d . . .
F1B F 0.88682(18) 0.3493(2) 0.84064(9) 0.0348(8) Uani 1 1 d . . .
F2B F 0.97795(19) 0.2600(4) 0.84965(11) 0.0546(12) Uani 1 1 d . . .
F3B F 0.8819(2) 0.1862(3) 0.85705(10) 0.0403(9) Uani 1 1 d . . .
F4B F 0.8531(2) 0.2228(3) 1.00683(10) 0.0419(9) Uani 1 1 d . . .
F5B F 0.95134(19) 0.2884(3) 1.01835(10) 0.0459(10) Uani 1 1 d . . .
F6B F 0.8655(2) 0.3912(3) 1.01582(10) 0.0471(10) Uani 1 1 d . . .
F7B F 0.9382(8) 0.6975(9) 1.0937(3) 0.074(3) Uani 0.50 1 d P C 1
F8B F 1.0294(5) 0.6272(6) 1.07046(18) 0.0484(17) Uani 0.50 1 d P C 1
F9B F 0.9306(6) 0.5741(6) 1.0529(2) 0.060(2) Uani 0.50 1 d P C 1
F7" F 0.8660(6) 0.6421(8) 1.0548(2) 0.074(3) Uani 0.50 1 d P C 2
F8" F 0.9228(7) 0.7359(7) 1.0916(3) 0.0484(17) Uani 0.50 1 d P C 2
F9" F 0.9683(6) 0.6123(7) 1.0677(2) 0.060(2) Uani 0.50 1 d P C 2
F10B F 1.0418(3) 0.9918(3) 0.95858(13) 0.0675(14) Uani 1 1 d . . .
F11B F 1.0023(3) 1.0629(3) 1.00553(13) 0.0800(17) Uani 1 1 d . . .
F12B F 0.9373(3) 1.0216(4) 0.96006(18) 0.096(2) Uani 1 1 d . . .
F13B F 0.9404(2) 0.9734(3) 0.86845(11) 0.0478(11) Uani 1 1 d . . .
F14B F 0.9693(2) 1.0044(3) 0.81323(10) 0.0526(12) Uani 1 1 d . . .
F15B F 1.0438(2) 0.9930(3) 0.85469(15) 0.0677(15) Uani 1 1 d . . .
F16B F 0.9647(2) 0.5199(3) 0.78896(12) 0.0548(13) Uani 1 1 d . . .
F17B F 1.03623(19) 0.6075(3) 0.75652(9) 0.0370(8) Uani 1 1 d . . .
F18B F 1.0706(2) 0.5233(3) 0.80343(11) 0.0554(12) Uani 1 1 d . . .
Fe1B Fe 1.17763(4) 0.29919(6) 0.93940(2) 0.02730(17) Uani 1 1 d . . .
O1B O 1.2481(2) 0.2082(5) 0.87647(16) 0.0611(15) Uani 1 1 d . . .
O2B O 1.2196(3) 0.1195(4) 0.9845(2) 0.084(2) Uani 1 1 d . . .
O3B O 1.2728(2) 0.4609(3) 0.96614(17) 0.0585(16) Uani 1 1 d . . .
C16B C 1.1248(3) 0.4102(6) 0.9012(2) 0.0487(18) Uani 1 1 d . . .
H16B H 1.1428 0.4029 0.8757 0.058 Uiso 1 1 calc R . .
C17B C 1.0873(3) 0.3145(5) 0.91250(18) 0.0385(15) Uani 1 1 d . . .
H17B H 1.0776 0.2609 0.8930 0.046 Uiso 1 1 calc R . .
C18B C 1.0752(3) 0.2828(4) 0.94845(19) 0.0337(15) Uani 1 1 d . . .
H18B H 1.0572 0.2094 0.9525 0.040 Uiso 1 1 calc R . .
C19B C 1.1004(3) 0.3386(5) 0.97930(18) 0.0351(14) Uani 1 1 d . . .
H19B H 1.1042 0.2880 1.0002 0.042 Uiso 1 1 calc R . .
C20B C 1.0970(3) 0.4441(6) 0.9934(2) 0.0453(17) Uani 1 1 d . . .
H20B H 1.0990 0.4461 1.0193 0.054 Uiso 1 1 calc R . .
C21B C 1.0916(3) 0.5397(6) 0.9788(2) 0.0467(17) Uani 1 1 d . . .
H21B H 1.0801 0.5943 0.9956 0.056 Uiso 1 1 calc R . .
C22B C 1.0999(3) 0.5742(5) 0.9432(2) 0.0402(16) Uani 1 1 d . . .
H22B H 1.0922 0.6482 0.9403 0.048 Uiso 1 1 calc R . .
C23B C 1.1165(3) 0.5249(5) 0.91158(19) 0.0365(15) Uani 1 1 d . . .
H23B H 1.1247 0.5726 0.8920 0.044 Uiso 1 1 calc R . .
C24B C 1.2214(3) 0.2472(6) 0.9007(2) 0.0420(16) Uani 1 1 d . . .
C25B C 1.2028(3) 0.1912(5) 0.9678(2) 0.0464(19) Uani 1 1 d . . .
C26B C 1.2372(3) 0.3957(5) 0.95516(19) 0.0364(14) Uani 1 1 d . . .
Fe2B Fe 0.73104(4) 0.65809(6) 0.84246(2) 0.02250(16) Uani 1 1 d . . .
O4B O 0.6828(2) 0.4475(3) 0.82054(14) 0.0450(12) Uani 1 1 d . . .
O5B O 0.6673(2) 0.7606(4) 0.77917(13) 0.0458(12) Uani 1 1 d . . .
O6B O 0.6338(2) 0.6914(3) 0.90209(12) 0.0340(10) Uani 1 1 d . . .
C27B C 0.8043(3) 0.5773(4) 0.87722(18) 0.0326(14) Uani 1 1 d . . .
H27B H 0.7975 0.4988 0.8757 0.039 Uiso 1 1 calc R . .
C28B C 0.8315(3) 0.6151(6) 0.84445(19) 0.0447(18) Uani 1 1 d . . .
H28B H 0.8476 0.5613 0.8263 0.054 Uiso 1 1 calc R . .
C29B C 0.8254(3) 0.7199(8) 0.83243(19) 0.056(2) Uani 1 1 d . . .
H29B H 0.8368 0.7330 0.8062 0.067 Uiso 1 1 calc R . .
C30B C 0.7902(3) 0.8036(6) 0.85084(19) 0.0416(17) Uani 1 1 d . . .
H30B H 0.7759 0.8599 0.8332 0.050 Uiso 1 1 calc R . .
C31B C 0.7980(3) 0.8475(5) 0.8872(2) 0.0415(17) Uani 1 1 d . . .
H31B H 0.7891 0.9216 0.8879 0.050 Uiso 1 1 calc R . .
C32B C 0.8148(3) 0.8084(5) 0.9197(2) 0.0361(15) Uani 1 1 d . . .
H32B H 0.8253 0.8607 0.9375 0.043 Uiso 1 1 calc R . .
C33B C 0.8196(3) 0.7030(5) 0.93229(16) 0.0305(13) Uani 1 1 d . . .
H33B H 0.8310 0.6964 0.9574 0.037 Uiso 1 1 calc R . .
C34B C 0.8107(3) 0.6093(4) 0.91467(17) 0.0302(12) Uani 1 1 d . . .
H34B H 0.8082 0.5509 0.9310 0.036 Uiso 1 1 calc R . .
C35B C 0.7016(3) 0.5302(5) 0.82868(16) 0.0309(13) Uani 1 1 d . . .
C36B C 0.6911(3) 0.7234(5) 0.80417(18) 0.0352(14) Uani 1 1 d . . .
C37B C 0.6701(3) 0.6800(4) 0.87796(16) 0.0236(11) Uani 1 1 d . . .

loop_
_atom_site_aniso_label
_atom_site_aniso_U_11
_atom_site_aniso_U_22
_atom_site_aniso_U_33
_atom_site_aniso_U_23
_atom_site_aniso_U_13
_atom_site_aniso_U_12
Ag1A 0.02496(18) 0.01411(14) 0.01860(19) -0.00398(14) 0.00094(16) 0.00222(13)
Ag2A 0.02869(19) 0.01426(14) 0.01799(18) 0.00164(14) -0.00266(16) 0.00250(14)
Ag3A 0.0352(2) 0.01736(16) 0.01525(19) -0.00105(14) 0.00158(17) 0.00196(15)
N1A 0.019(2) 0.0086(15) 0.018(2) -0.0010(14) -0.0011(16) 0.0005(14)
N2A 0.0154(18) 0.0123(16) 0.013(2) -0.0008(14) -0.0010(16) -0.0034(14)
N3A 0.035(2) 0.0159(18) 0.009(2) -0.0020(15) -0.0029(18) 0.0011(17)
N4A 0.036(2) 0.0138(17) 0.017(2) -0.0010(16) 0.0012(19) 0.0005(16)
N5A 0.016(2) 0.0185(18) 0.020(2) -0.0037(16) 0.0029(17) 0.0032(15)
N6A 0.0159(19) 0.0113(16) 0.017(2) -0.0008(14) 0.0004(16) 0.0028(14)
C1A 0.015(2) 0.0109(19) 0.024(3) -0.0005(18) 0.000(2) 0.0017(16)
C2A 0.023(2) 0.0108(19) 0.020(3) -0.0006(17) -0.0020(19) 0.0025(17)
C3A 0.018(2) 0.015(2) 0.022(3) -0.0029(18) 0.000(2) 0.0026(17)
C4A 0.029(3) 0.020(2) 0.012(2) -0.0005(18) 0.001(2) -0.009(2)
C5A 0.043(3) 0.021(2) 0.016(3) 0.007(2) 0.002(2) -0.005(2)
C6A 0.035(3) 0.015(2) 0.026(3) 0.000(2) -0.001(2) 0.004(2)
C7A 0.018(2) 0.022(2) 0.015(2) -0.0037(18) -0.002(2) 0.0019(18)
C8A 0.015(2) 0.017(2) 0.023(3) -0.0092(19) 0.001(2) -0.0013(18)
C9A 0.016(2) 0.015(2) 0.016(2) 0.0011(17) 0.0048(19) -0.0011(17)
C10A 0.024(3) 0.022(2) 0.024(3) 0.001(2) -0.003(2) 0.000(2)
C11A 0.021(3) 0.026(3) 0.026(3) -0.001(2) -0.002(2) 0.006(2)
C12A 0.054(4) 0.028(3) 0.015(3) -0.005(2) -0.009(3) 0.004(3)
C13A 0.083(6) 0.026(3) 0.022(3) -0.006(2) -0.005(3) 0.009(3)
C14A 0.028(3) 0.017(2) 0.021(3) -0.0048(19) 0.001(2) -0.0002(19)
C15A 0.028(3) 0.026(2) 0.015(2) 0.008(2) 0.005(2) -0.002(2)
F1A 0.073(3) 0.0250(16) 0.0200(18) -0.0031(13) -0.0099(17) -0.0019(16)
F2A 0.060(2) 0.0239(16) 0.034(2) 0.0080(14) -0.0116(18) 0.0134(16)
F3A 0.035(2) 0.098(3) 0.026(2) 0.021(2) 0.0027(17) -0.015(2)
F4A 0.102(5) 0.033(2) 0.028(3) 0.000(2) 0.029(3) -0.012(3)
F5A 0.067(4) 0.058(3) 0.028(3) -0.009(2) 0.003(3) 0.046(3)
F6A 0.032(3) 0.117(5) 0.015(2) -0.018(3) -0.005(2) -0.016(3)
F7A 0.058(2) 0.0350(18) 0.0262(19) -0.0086(14) -0.0026(17) 0.0208(17)
F8A 0.131(4) 0.050(2) 0.0124(19) -0.0009(16) 0.018(2) -0.001(3)
F9A 0.064(3) 0.0349(19) 0.061(3) -0.0206(19) -0.027(2) 0.0035(18)
F10A 0.09(2) 0.024(5) 0.042(10) 0.012(5) 0.006(14) 0.021(14)
F11A 0.144(11) 0.031(3) 0.042(7) -0.024(6) -0.046(10) 0.026(5)
F12A 0.15(2) 0.030(5) 0.038(8) -0.004(5) 0.016(10) 0.032(12)
F10' 0.09(2) 0.024(5) 0.042(10) 0.012(5) 0.006(14) 0.021(14)
F11' 0.144(11) 0.031(3) 0.042(7) -0.024(6) -0.046(10) 0.026(5)
F12' 0.080(11) 0.045(6) 0.089(16) 0.004(10) 0.038(10) 0.036(8)
F13A 0.080(3) 0.0159(15) 0.050(3) 0.0037(15) 0.033(2) 0.0016(16)
F14A 0.134(4) 0.0222(17) 0.033(2) -0.0061(15) -0.002(2) -0.029(2)
F15A 0.035(2) 0.0240(18) 0.175(6) 0.026(3) 0.002(3) 0.0104(16)
F16A 0.052(2) 0.0367(17) 0.0176(17) 0.0027(14) 0.0073(15) -0.0032(16)
F17A 0.045(2) 0.040(2) 0.071(3) 0.037(2) 0.023(2) 0.0186(17)
F18A 0.073(3) 0.0384(19) 0.040(2) 0.0081(17) -0.008(2) -0.0376(19)
Fe1A 0.0165(3) 0.0225(3) 0.0344(5) 0.0066(3) -0.0057(3) -0.0024(3)
O1A 0.031(2) 0.102(4) 0.119(5) 0.088(4) 0.000(3) -0.007(3)
O2A 0.072(4) 0.034(3) 0.106(5) -0.019(3) -0.044(4) -0.003(3)
O3A 0.0163(18) 0.0265(19) 0.062(3) 0.0066(19) -0.0037(19) 0.0005(15)
C16A 0.021(3) 0.055(4) 0.024(3) 0.005(3) -0.008(2) 0.001(2)
C17A 0.018(2) 0.039(3) 0.042(4) 0.007(3) -0.011(2) -0.004(2)
C18A 0.010(2) 0.022(2) 0.052(4) -0.007(2) -0.004(2) 0.0053(18)
C19A 0.015(2) 0.029(2) 0.029(3) -0.005(2) -0.002(2) -0.0021(18)
C20A 0.014(2) 0.036(3) 0.043(4) 0.016(3) -0.010(2) -0.004(2)
C21A 0.021(3) 0.020(3) 0.088(6) 0.016(3) -0.018(3) -0.003(2)
C22A 0.022(3) 0.034(3) 0.072(5) -0.031(3) -0.020(3) 0.012(2)
C23A 0.016(3) 0.059(4) 0.054(4) -0.029(3) -0.011(3) 0.013(3)
C24A 0.014(3) 0.054(4) 0.075(5) 0.037(4) -0.010(3) -0.001(3)
C25A 0.031(3) 0.024(3) 0.079(5) 0.000(3) -0.026(4) 0.000(2)
C26A 0.025(3) 0.025(3) 0.031(3) 0.000(2) 0.002(2) -0.007(2)
Fe2A 0.0134(3) 0.0244(3) 0.0264(4) 0.0019(3) -0.0006(3) -0.0020(3)
O4A 0.039(2) 0.028(2) 0.049(3) 0.0113(19) -0.013(2) -0.0031(18)
O5A 0.026(2) 0.050(3) 0.058(3) -0.020(2) -0.008(2) 0.002(2)
O6A 0.027(2) 0.039(2) 0.043(3) 0.0011(19) 0.013(2) -0.0037(18)
C27A 0.023(3) 0.023(2) 0.055(4) 0.011(3) -0.007(3) -0.013(2)
C28A 0.009(2) 0.064(4) 0.028(3) 0.019(3) -0.006(2) -0.003(2)
C29A 0.023(3) 0.061(4) 0.024(3) 0.001(3) 0.005(2) 0.017(3)
C30A 0.033(3) 0.035(3) 0.027(3) -0.013(2) -0.007(3) 0.010(2)
C31A 0.034(3) 0.023(2) 0.032(3) 0.002(2) 0.002(2) 0.002(2)
C32A 0.024(3) 0.033(3) 0.030(3) 0.011(2) -0.001(2) 0.006(2)
C33A 0.024(3) 0.034(3) 0.028(3) -0.001(2) -0.003(2) -0.005(2)
C34A 0.015(2) 0.030(3) 0.047(4) -0.002(2) -0.006(2) -0.003(2)
C35A 0.022(3) 0.031(3) 0.027(3) 0.008(2) -0.005(2) -0.012(2)
C36A 0.017(2) 0.031(3) 0.043(4) -0.004(3) 0.002(3) 0.003(2)
C37A 0.017(2) 0.018(2) 0.040(3) -0.004(2) 0.002(3) -0.0059(18)
Ag1B 0.02591(19) 0.01421(15) 0.0215(2) 0.00464(14) -0.00115(16) -0.00227(14)
Ag2B 0.0414(2) 0.02017(17) 0.0208(2) 0.00282(16) -0.00691(19) -0.01291(16)
Ag3B 0.0349(2) 0.01686(16) 0.01500(19) 0.00110(14) 0.00089(17) -0.00068(15)
N1B 0.023(2) 0.0133(17) 0.019(2) 0.0036(15) -0.0071(17) -0.0037(15)
N2B 0.020(2) 0.0146(18) 0.024(2) 0.0043(16) -0.0049(18) -0.0051(15)
N4B 0.030(2) 0.0151(17) 0.017(2) 0.0015(16) 0.0009(19) -0.0029(16)
N5B 0.019(2) 0.0105(16) 0.019(2) 0.0014(15) 0.0004(17) -0.0011(15)
N6B 0.0156(19) 0.0122(16) 0.018(2) 0.0002(15) -0.0011(16) 0.0003(14)
C1B 0.016(2) 0.016(2) 0.020(3) -0.0030(18) -0.006(2) 0.0004(17)
C2B 0.024(3) 0.012(2) 0.031(3) 0.0043(19) -0.003(2) -0.0010(18)
C3B 0.021(3) 0.021(2) 0.027(3) 0.007(2) -0.005(2) -0.0051(19)
N3B 0.047(3) 0.026(2) 0.014(2) -0.0006(17) -0.002(2) -0.023(2)
C4B 0.038(11) 0.017(8) 0.016(3) -0.001(6) -0.007(8) -0.008(5)
C5B 0.033(12) 0.021(9) 0.024(5) -0.001(6) -0.010(7) 0.002(6)
C12B 0.068(8) 0.021(5) 0.031(5) -0.005(4) 0.015(6) -0.021(5)
C12" 0.068(8) 0.021(5) 0.031(5) -0.005(4) 0.015(6) -0.021(5)
C5B" 0.033(12) 0.021(9) 0.024(5) -0.001(6) -0.010(7) 0.002(6)
C4B" 0.038(11) 0.017(8) 0.016(3) -0.001(6) -0.007(8) -0.008(5)
C6B 0.037(3) 0.022(2) 0.020(3) -0.001(2) -0.001(2) 0.002(2)
C7B 0.010(2) 0.016(2) 0.025(3) 0.0040(19) 0.000(2) 0.0005(16)
C8B 0.024(2) 0.027(2) 0.012(2) 0.0033(19) 0.009(2) 0.001(2)
C9B 0.015(2) 0.017(2) 0.019(3) -0.0018(18) 0.0021(19) 0.0026(17)
C10B 0.030(3) 0.018(2) 0.028(3) -0.002(2) -0.008(2) 0.000(2)
C11B 0.031(3) 0.026(3) 0.029(3) 0.005(2) 0.000(2) -0.014(2)
C13B 0.051(4) 0.024(3) 0.044(4) -0.003(3) -0.010(3) -0.005(3)
C14B 0.031(3) 0.016(2) 0.029(3) 0.006(2) 0.004(2) -0.0029(19)
C15B 0.037(3) 0.025(3) 0.031(3) 0.000(2) 0.004(3) -0.001(2)
F1B 0.057(2) 0.0237(15) 0.0234(17) -0.0028(13) -0.0162(17) 0.0073(15)
F2B 0.029(2) 0.102(3) 0.032(2) -0.019(2) 0.0027(17) 0.006(2)
F3B 0.058(2) 0.0230(16) 0.040(2) -0.0040(14) -0.0111(18) -0.0056(16)
F4B 0.054(2) 0.0377(18) 0.034(2) 0.0117(16) 0.0032(18) -0.0246(17)
F5B 0.040(2) 0.069(3) 0.028(2) 0.0136(18) -0.0067(17) -0.0117(19)
F6B 0.068(3) 0.0370(19) 0.037(2) 0.0032(16) 0.016(2) 0.0009(18)
F7B 0.113(7) 0.081(5) 0.028(3) 0.018(4) -0.010(4) -0.068(5)
F8B 0.080(5) 0.051(4) 0.014(3) 0.008(3) -0.001(3) -0.021(3)
F9B 0.118(7) 0.038(4) 0.025(4) 0.007(3) -0.006(4) -0.018(4)
F7" 0.113(7) 0.081(5) 0.028(3) 0.018(4) -0.010(4) -0.068(5)
F8" 0.080(5) 0.051(4) 0.014(3) 0.008(3) -0.001(3) -0.021(3)
F9" 0.118(7) 0.038(4) 0.025(4) 0.007(3) -0.006(4) -0.018(4)
F10B 0.108(4) 0.031(2) 0.063(3) 0.0123(19) 0.028(3) -0.014(2)
F11B 0.161(5) 0.0273(19) 0.052(3) -0.0162(19) 0.007(3) -0.027(3)
F12B 0.090(4) 0.049(3) 0.150(6) 0.034(3) -0.053(4) 0.014(3)
F13B 0.069(3) 0.0214(16) 0.053(3) 0.0010(16) 0.038(2) 0.0057(17)
F14B 0.109(4) 0.0212(16) 0.027(2) 0.0121(14) 0.005(2) 0.0193(19)
F15B 0.042(2) 0.0233(18) 0.137(5) -0.013(2) -0.026(3) -0.0091(16)
F16B 0.058(3) 0.038(2) 0.068(3) -0.031(2) 0.038(2) -0.0294(18)
F17B 0.049(2) 0.0350(17) 0.0267(19) -0.0050(14) 0.0169(17) -0.0070(16)
F18B 0.081(3) 0.039(2) 0.046(2) -0.0069(18) 0.000(2) 0.037(2)
Fe1B 0.0160(3) 0.0291(4) 0.0368(5) 0.0025(3) -0.0026(3) -0.0027(3)
O1B 0.037(3) 0.079(4) 0.067(4) -0.023(3) -0.001(3) 0.004(3)
O2B 0.053(3) 0.045(3) 0.155(7) 0.066(4) -0.006(4) 0.008(2)
O3B 0.035(2) 0.035(2) 0.106(5) 0.025(3) -0.029(3) -0.009(2)
C16B 0.019(3) 0.085(5) 0.042(4) 0.009(4) -0.005(3) 0.006(3)
C17B 0.028(3) 0.050(4) 0.037(4) -0.013(3) -0.015(3) 0.006(3)
C18B 0.013(2) 0.025(3) 0.063(5) 0.010(3) 0.002(3) -0.006(2)
C19B 0.029(3) 0.040(3) 0.036(4) 0.012(3) 0.004(3) 0.006(2)
C20B 0.029(3) 0.056(4) 0.051(4) -0.010(3) -0.019(3) 0.000(3)
C21B 0.030(3) 0.049(4) 0.062(5) 0.003(4) -0.007(3) -0.010(3)
C22B 0.024(3) 0.028(3) 0.068(5) -0.001(3) 0.000(3) -0.001(2)
C23B 0.020(3) 0.038(3) 0.051(4) 0.027(3) -0.003(3) 0.000(2)
C24B 0.021(3) 0.054(4) 0.051(4) -0.002(3) -0.002(3) 0.000(3)
C25B 0.029(3) 0.025(3) 0.086(6) 0.013(3) 0.007(3) -0.001(2)
C26B 0.025(3) 0.034(3) 0.051(4) 0.016(3) -0.014(3) 0.001(2)
Fe2B 0.0137(3) 0.0350(4) 0.0188(4) -0.0032(3) -0.0017(3) 0.0039(3)
O4B 0.042(3) 0.038(2) 0.055(3) -0.026(2) -0.019(2) 0.015(2)
O5B 0.032(2) 0.071(3) 0.034(3) 0.019(2) -0.013(2) -0.009(2)
O6B 0.026(2) 0.046(2) 0.031(2) -0.0175(19) 0.0049(18) 0.0024(18)
C27B 0.018(2) 0.030(3) 0.049(4) -0.017(3) -0.017(3) 0.017(2)
C28B 0.022(3) 0.082(5) 0.030(3) -0.033(4) -0.003(3) 0.020(3)
C29B 0.019(3) 0.124(8) 0.024(3) -0.002(4) 0.001(3) -0.019(4)
C30B 0.027(3) 0.052(4) 0.046(4) 0.024(3) -0.014(3) -0.015(3)
C31B 0.023(3) 0.026(3) 0.075(5) 0.006(3) -0.011(3) -0.003(2)
C32B 0.022(3) 0.037(3) 0.049(4) -0.016(3) 0.000(3) 0.000(2)
C33B 0.025(3) 0.049(3) 0.017(3) -0.006(2) -0.001(2) -0.001(2)
C34B 0.029(3) 0.030(3) 0.031(3) 0.003(2) -0.010(3) 0.003(2)
C35B 0.019(3) 0.049(3) 0.025(3) -0.013(3) -0.006(2) 0.017(2)
C36B 0.021(3) 0.051(4) 0.034(3) 0.011(3) -0.010(3) -0.010(3)
C37B 0.019(2) 0.022(2) 0.030(3) -0.004(2) -0.009(2) -0.0051(19)

loop_
_atom_type_symbol
_atom_type_description
_atom_type_scat_dispersion_real
_atom_type_scat_dispersion_imag
_atom_type_scat_source
C C 0.0033 0.0016 'International Tables Vol C Tables 4.2.6.8 and 6.1.1.4'
H H 0.0000 0.0000 'International Tables Vol C Tables 4.2.6.8 and 6.1.1.4'
N N 0.0061 0.0033 'International Tables Vol C Tables 4.2.6.8 and 6.1.1.4'
O O 0.0106 0.0060 'International Tables Vol C Tables 4.2.6.8 and 6.1.1.4'
F F 0.0171 0.0103 'International Tables Vol C Tables 4.2.6.8 and 6.1.1.4'
Fe Fe 0.3463 0.8444 'International Tables Vol C Tables 4.2.6.8 and 6.1.1.4'
Ag Ag -0.8971 1.1015 'International Tables Vol C Tables 4.2.6.8 and 6.1.1.4'

loop_
_geom_angle_atom_site_label_1
_geom_angle_atom_site_label_2
_geom_angle_atom_site_label_3
_geom_angle
N1A Ag1A N6A 167.52(15)
N2A Ag2A N3A 172.21(16)
N5A Ag3A N4A 168.33(16)
N2A N1A C1A 108.2(4)
N2A N1A Ag1A 119.3(3)
C1A N1A Ag1A 132.3(3)
N1A N2A C3A 107.4(4)
N1A N2A Ag2A 118.7(3)
C3A N2A Ag2A 133.8(3)
N4A N3A C4A 106.7(4)
N4A N3A Ag2A 120.6(3)
C4A N3A Ag2A 132.3(3)
C6A N4A N3A 108.1(4)
C6A N4A Ag3A 132.3(3)
N3A N4A Ag3A 119.6(3)
C7A N5A N6A 107.4(4)
C7A N5A Ag3A 133.4(3)
N6A N5A Ag3A 119.2(3)
C9A N6A N5A 108.3(4)
C9A N6A Ag1A 131.8(3)
N5A N6A Ag1A 118.9(3)
N1A C1A C2A 109.9(4)
N1A C1A C10A 120.1(4)
C2A C1A C10A 129.9(4)
C3A C2A C1A 104.1(4)
C3A C2A H2AA 127.9
C1A C2A H2AA 127.9
N2A C3A C2A 110.4(4)
N2A C3A C11A 120.0(4)
C2A C3A C11A 129.6(4)
N3A C4A C5A 110.9(4)
N3A C4A C12A 120.1(4)
C5A C4A C12A 129.1(5)
C6A C5A C4A 103.1(5)
C6A C5A H5AA 128.5
C4A C5A H5AA 128.5
N4A C6A C5A 111.3(5)
N4A C6A C13A 118.8(5)
C5A C6A C13A 129.8(5)
N5A C7A C8A 111.1(4)
N5A C7A C14A 120.7(5)
C8A C7A C14A 128.2(4)
C7A C8A C9A 102.7(4)
C7A C8A H8AA 128.6
C9A C8A H8AA 128.6
N6A C9A C8A 110.5(4)
N6A C9A C15A 120.0(4)
C8A C9A C15A 129.5(5)
F1A C10A F3A 106.5(5)
F1A C10A F2A 107.6(4)
F3A C10A F2A 106.7(4)
F1A C10A C1A 112.4(4)
F3A C10A C1A 113.5(4)
F2A C10A C1A 109.9(4)
F6' C11A F4' 106.7(14)
F6' C11A F5A 129.4(10)
F4' C11A F6A 131.2(11)
F5A C11A F6A 107.1(6)
F5A C11A F4A 106.1(5)
F6A C11A F4A 105.0(6)
F6' C11A F5' 108.1(14)
F4' C11A F5' 104.4(14)
F4A C11A F5' 132.5(11)
F6' C11A C3A 114.2(10)
F4' C11A C3A 113.1(11)
F5A C11A C3A 112.7(5)
F6A C11A C3A 112.3(5)
F4A C11A C3A 113.2(5)
F5' C11A C3A 109.8(11)
F8A C12A F7A 109.6(5)
F8A C12A F9A 105.6(5)
F7A C12A F9A 105.9(4)
F8A C12A C4A 112.1(5)
F7A C12A C4A 113.4(5)
F9A C12A C4A 109.9(5)
F12A C13A F10A 109(2)
F11' C13A F10A 117(3)
F12A C13A F11A 105.6(12)
F10A C13A F11A 101(2)
F12A C13A F10' 124(2)
F11' C13A F10' 107(3)
F11' C13A F12' 104.5(13)
F11A C13A F12' 131.0(12)
F10' C13A F12' 106.3(18)
F12A C13A C6A 118.2(12)
F11' C13A C6A 117.8(9)
F10A C13A C6A 113(3)
F11A C13A C6A 107.9(9)
F10' C13A C6A 109(3)
F12' C13A C6A 111.7(12)
F14A C14A F13A 106.5(4)
F14A C14A F15A 106.5(5)
F13A C14A F15A 105.3(5)
F14A C14A C7A 111.7(4)
F13A C14A C7A 113.5(4)
F15A C14A C7A 112.9(4)
F16A C15A F18A 107.8(4)
F16A C15A F17A 106.9(5)
F18A C15A F17A 106.7(5)
F16A C15A C9A 111.6(4)
F18A C15A C9A 112.0(4)
F17A C15A C9A 111.5(4)
C24A Fe1A C25A 90.9(4)
C24A Fe1A C26A 100.2(3)
C25A Fe1A C26A 101.6(3)
C24A Fe1A C18A 128.3(3)
C25A Fe1A C18A 94.9(3)
C26A Fe1A C18A 128.4(2)
C24A Fe1A C17A 96.2(3)
C25A Fe1A C17A 121.9(3)
C26A Fe1A C17A 133.1(2)
C18A Fe1A C17A 39.4(2)
C24A Fe1A C16A 86.1(3)
C25A Fe1A C16A 160.5(2)
C26A Fe1A C16A 97.9(2)
C18A Fe1A C16A 72.3(2)
C17A Fe1A C16A 39.7(2)
C24A Fe1A C19A 167.3(2)
C25A Fe1A C19A 90.3(3)
C26A Fe1A C19A 92.0(2)
C18A Fe1A C19A 39.1(2)
C17A Fe1A C19A 72.5(2)
C16A Fe1A C19A 88.6(2)
C23A C16A C17A 133.3(6)
C23A C16A Fe1A 118.7(4)
C17A C16A Fe1A 64.8(3)
C23A C16A H16A 110.5
C17A C16A H16A 110.5
Fe1A C16A H16A 110.5
C18A C17A C16A 124.5(5)
C18A C17A Fe1A 70.2(3)
C16A C17A Fe1A 75.5(3)
C18A C17A H17A 117.1
C16A C17A H17A 117.1
Fe1A C17A H17A 117.1
C17A C18A C19A 127.2(5)
C17A C18A Fe1A 70.4(3)
C19A C18A Fe1A 76.0(3)
C17A C18A H18A 115.4
C19A C18A H18A 115.4
Fe1A C18A H18A 115.4
C18A C19A C20A 133.4(5)
C18A C19A Fe1A 65.0(3)
C20A C19A Fe1A 116.3(4)
C18A C19A H19A 110.9
C20A C19A H19A 110.9
Fe1A C19A H19A 110.9
C21A C20A C19A 135.5(6)
C21A C20A H20A 112.2
C19A C20A H20A 112.2
C20A C21A C22A 130.8(6)
C20A C21A H21A 114.6
C22A C21A H21A 114.6
C23A C22A C21A 131.2(6)
C23A C22A H22A 114.4
C21A C22A H22A 114.4
C22A C23A C16A 136.5(6)
C22A C23A H23A 111.8
C16A C23A H23A 111.8
O1A C24A Fe1A 177.9(8)
O2A C25A Fe1A 178.3(7)
O3A C26A Fe1A 176.2(5)
C37A Fe2A C36A 103.3(3)
C37A Fe2A C35A 97.2(2)
C36A Fe2A C35A 92.4(3)
C37A Fe2A C28A 133.8(2)
C36A Fe2A C28A 119.3(3)
C35A Fe2A C28A 98.0(2)
C37A Fe2A C29A 130.6(2)
C36A Fe2A C29A 90.9(3)
C35A Fe2A C29A 129.7(3)
C28A Fe2A C29A 39.7(3)
C37A Fe2A C27A 98.2(2)
C36A Fe2A C27A 158.4(3)
C35A Fe2A C27A 86.9(2)
C28A Fe2A C27A 39.8(2)
C29A Fe2A C27A 73.2(3)
C37A Fe2A C30A 94.2(2)
C36A Fe2A C30A 88.7(2)
C35A Fe2A C30A 168.0(2)
C28A Fe2A C30A 71.1(2)
C29A Fe2A C30A 38.4(2)
C27A Fe2A C30A 87.7(2)
C28A C27A C34A 132.9(5)
C28A C27A Fe2A 65.2(3)
C34A C27A Fe2A 118.0(4)
C28A C27A H27A 110.7
C34A C27A H27A 110.7
Fe2A C27A H27A 110.7
C29A C28A C27A 126.0(5)
C29A C28A Fe2A 70.7(3)
C27A C28A Fe2A 74.9(3)
C29A C28A H28A 116.1
C27A C28A H28A 116.1
Fe2A C28A H28A 116.1
C28A C29A C30A 123.8(6)
C28A C29A Fe2A 69.6(3)
C30A C29A Fe2A 75.7(3)
C28A C29A H29A 117.5
C30A C29A H29A 117.5
Fe2A C29A H29A 117.5
C29A C30A C31A 133.0(6)
C29A C30A Fe2A 66.0(3)
C31A C30A Fe2A 121.4(4)
C29A C30A H30A 109.7
C31A C30A H30A 109.7
Fe2A C30A H30A 109.7
C32A C31A C30A 134.5(5)
C32A C31A H31A 112.8
C30A C31A H31A 112.8
C31A C32A C33A 130.7(5)
C31A C32A H32A 114.7
C33A C32A H32A 114.7
C34A C33A C32A 131.3(6)
C34A C33A H33A 114.3
C32A C33A H33A 114.3
C33A C34A C27A 135.1(6)
C33A C34A H34A 112.5
C27A C34A H34A 112.5
O4A C35A Fe2A 178.3(6)
O5A C36A Fe2A 176.2(6)
O6A C37A Fe2A 176.0(5)
N6B Ag1B N1B 170.62(15)
N2B Ag2B N3B 172.11(18)
N5B Ag3B N4B 169.75(16)
C1B N1B N2B 108.2(4)
C1B N1B Ag1B 132.5(4)
N2B N1B Ag1B 119.3(3)
C3B N2B N1B 107.4(4)
C3B N2B Ag2B 133.7(4)
N1B N2B Ag2B 118.9(3)
C6B N4B N3B 107.5(4)
C6B N4B Ag3B 132.1(3)
N3B N4B Ag3B 120.2(3)
C7B N5B N6B 106.7(4)
C7B N5B Ag3B 133.6(3)
N6B N5B Ag3B 119.7(3)
C9B N6B N5B 107.8(4)
C9B N6B Ag1B 132.8(3)
N5B N6B Ag1B 117.9(3)
N1B C1B C2B 109.8(4)
N1B C1B C10B 121.1(4)
C2B C1B C10B 129.1(4)
C3B C2B C1B 103.7(4)
C3B C2B H2BA 128.1
C1B C2B H2BA 128.1
N2B C3B C2B 110.9(5)
N2B C3B C11B 118.7(5)
C2B C3B C11B 130.4(5)
C4B N3B N4B 110.9(11)
N4B N3B C4B" 102.8(10)
C4B N3B Ag2B 127.5(10)
N4B N3B Ag2B 119.7(3)
C4B" N3B Ag2B 137.0(11)
N3B C4B C5B 110(2)
N3B C4B C12B 125.0(18)
C5B C4B C12B 125(2)
C4B C5B C6B 103(2)
C4B C5B H5BA 128.4
C6B C5B H5BA 128.4
F7B C12B F9B 103.9(11)
F7B C12B F8B 105.2(13)
F9B C12B F8B 105.9(13)
F7B C12B C4B 116.0(14)
F9B C12B C4B 111.8(16)
F8B C12B C4B 113.1(14)
F8" C12" F7" 113.9(14)
F8" C12" F9" 100.8(13)
F7" C12" F9" 103.3(10)
F8" C12" C4B" 113.4(13)
F7" C12" C4B" 114.3(15)
F9" C12" C4B" 109.6(12)
C6B C5B" C4B" 101(2)
C6B C5B" H5BB 129.5
C4B" C5B" H5BB 129.5
C5B" C4B" N3B 113(2)
C5B" C4B" C12" 129(2)
N3B C4B" C12" 118.1(16)
C5B" C6B N4B 114.5(13)
N4B C6B C5B 107.6(12)
C5B" C6B C13B 125.1(12)
N4B C6B C13B 119.1(5)
C5B C6B C13B 133.0(13)
N5B C7B C8B 111.8(4)
N5B C7B C14B 118.8(5)
C8B C7B C14B 129.4(5)
C7B C8B C9B 102.4(4)
C7B C8B H8BA 128.8
C9B C8B H8BA 128.8
N6B C9B C8B 111.3(4)
N6B C9B C15B 119.7(4)
C8B C9B C15B 129.0(5)
F3B C10B F2B 105.9(5)
F3B C10B F1B 107.2(4)
F2B C10B F1B 105.6(5)
F3B C10B C1B 112.6(5)
F2B C10B C1B 112.7(5)
F1B C10B C1B 112.4(4)
F5B C11B F4B 106.3(5)
F5B C11B F6B 105.5(5)
F4B C11B F6B 107.6(5)
F5B C11B C3B 113.2(5)
F4B C11B C3B 111.0(5)
F6B C11B C3B 112.7(5)
F12B C13B F11B 110.6(6)
F12B C13B F10B 104.0(6)
F11B C13B F10B 104.0(5)
F12B C13B C6B 113.2(6)
F11B C13B C6B 111.8(6)
F10B C13B C6B 112.7(5)
F13B C14B F14B 108.1(5)
F13B C14B F15B 105.6(5)
F14B C14B F15B 105.1(5)
F13B C14B C7B 114.1(4)
F14B C14B C7B 111.3(5)
F15B C14B C7B 112.0(4)
F18B C15B F17B 107.1(5)
F18B C15B F16B 106.7(5)
F17B C15B F16B 106.4(5)
F18B C15B C9B 112.2(5)
F17B C15B C9B 112.2(4)
F16B C15B C9B 111.8(5)
C26B Fe1B C25B 98.6(3)
C26B Fe1B C24B 101.2(3)
C25B Fe1B C24B 92.9(3)
C26B Fe1B C17B 131.5(3)
C25B Fe1B C17B 126.6(3)
C24B Fe1B C17B 93.9(3)
C26B Fe1B C18B 131.3(3)
C25B Fe1B C18B 95.7(3)
C24B Fe1B C18B 124.3(3)
C17B Fe1B C18B 40.0(3)
C26B Fe1B C19B 94.8(3)
C25B Fe1B C19B 88.5(3)
C24B Fe1B C19B 163.6(3)
C17B Fe1B C19B 72.3(3)
C18B Fe1B C19B 39.3(2)
C26B Fe1B C16B 94.6(3)
C25B Fe1B C16B 166.5(3)
C24B Fe1B C16B 87.3(3)
C17B Fe1B C16B 40.0(3)
C18B Fe1B C16B 73.1(2)
C19B Fe1B C16B 87.5(2)
C17B C16B C23B 131.4(6)
C17B C16B Fe1B 62.8(3)
C23B C16B Fe1B 119.5(5)
C17B C16B H16B 111.3
C23B C16B H16B 111.3
Fe1B C16B H16B 111.3
C18B C17B C16B 125.9(6)
C18B C17B Fe1B 70.4(3)
C16B C17B Fe1B 77.2(3)
C18B C17B H17B 116.5
C16B C17B H17B 116.5
Fe1B C17B H17B 116.5
C17B C18B C19B 123.3(5)
C17B C18B Fe1B 69.6(3)
C19B C18B Fe1B 74.7(3)
C17B C18B H18B 117.6
C19B C18B H18B 117.6
Fe1B C18B H18B 117.6
C18B C19B C20B 137.2(6)
C18B C19B Fe1B 65.9(3)
C20B C19B Fe1B 119.5(5)
C18B C19B H19B 108.6
C20B C19B H19B 108.6
Fe1B C19B H19B 108.6
C21B C20B C19B 134.7(7)
C21B C20B H20B 112.6
C19B C20B H20B 112.6
C20B C21B C22B 131.2(7)
C20B C21B H21B 114.4
C22B C21B H21B 114.4
C23B C22B C21B 133.7(6)
C23B C22B H22B 113.2
C21B C22B H22B 113.2
C22B C23B C16B 133.1(6)
C22B C23B H23B 113.4
C16B C23B H23B 113.4
O1B C24B Fe1B 176.1(7)
O2B C25B Fe1B 176.8(8)
O3B C26B Fe1B 176.4(6)
C35B Fe2B C37B 97.4(2)
C35B Fe2B C36B 92.9(3)
C37B Fe2B C36B 101.8(3)
C35B Fe2B C29B 125.9(3)
C37B Fe2B C29B 132.7(3)
C36B Fe2B C29B 94.5(3)
C35B Fe2B C28B 94.8(3)
C37B Fe2B C28B 131.3(3)
C36B Fe2B C28B 124.5(3)
C29B Fe2B C28B 40.0(3)
C35B Fe2B C27B 87.5(2)
C37B Fe2B C27B 95.1(2)
C36B Fe2B C27B 162.9(3)
C29B Fe2B C27B 71.6(3)
C28B Fe2B C27B 38.5(3)
C35B Fe2B C30B 165.1(3)
C37B Fe2B C30B 97.1(3)
C36B Fe2B C30B 87.6(3)
C29B Fe2B C30B 39.3(3)
C28B Fe2B C30B 72.9(3)
C27B Fe2B C30B 87.7(2)
C28B C27B C34B 133.8(6)
C28B C27B Fe2B 65.7(3)
C34B C27B Fe2B 119.1(4)
C28B C27B H27B 110.0
C34B C27B H27B 110.0
Fe2B C27B H27B 110.0
C29B C28B C27B 124.1(6)
C29B C28B Fe2B 69.8(4)
C27B C28B Fe2B 75.7(3)
C29B C28B H28B 117.3
C27B C28B H28B 117.3
Fe2B C28B H28B 117.3
C28B C29B C30B 126.2(6)
C28B C29B Fe2B 70.2(4)
C30B C29B Fe2B 76.1(4)
C28B C29B H29B 116.1
C30B C29B H29B 116.1
Fe2B C29B H29B 116.1
C29B C30B C31B 131.6(6)
C29B C30B Fe2B 64.7(4)
C31B C30B Fe2B 120.2(4)
C29B C30B H30B 110.7
C31B C30B H30B 110.7
Fe2B C30B H30B 110.7
C32B C31B C30B 135.1(6)
C32B C31B H31B 112.5
C30B C31B H31B 112.5
C31B C32B C33B 131.2(6)
C31B C32B H32B 114.4
C33B C32B H32B 114.4
C34B C33B C32B 130.9(6)
C34B C33B H33B 114.5
C32B C33B H33B 114.5
C33B C34B C27B 135.3(6)
C33B C34B H34B 112.4
C27B C34B H34B 112.4
O4B C35B Fe2B 178.7(6)
O5B C36B Fe2B 176.8(7)
O6B C37B Fe2B 175.9(5)

loop_
_geom_bond_atom_site_label_1
_geom_bond_atom_site_label_2
_geom_bond_distance
Ag1A N1A 2.110(4)
Ag1A N6A 2.111(4)
Ag2A N2A 2.118(4)
Ag2A N3A 2.118(4)
Ag3A N5A 2.099(4)
Ag3A N4A 2.117(4)
N1A N2A 1.351(5)
N1A C1A 1.352(5)
N2A C3A 1.360(6)
N3A N4A 1.355(5)
N3A C4A 1.363(6)
N4A C6A 1.338(6)
N5A C7A 1.351(6)
N5A N6A 1.360(5)
N6A C9A 1.343(6)
C1A C2A 1.386(7)
C1A C10A 1.489(7)
C2A C3A 1.376(7)
C2A H2AA 0.9500
C3A C11A 1.479(7)
C4A C5A 1.382(7)
C4A C12A 1.476(7)
C5A C6A 1.378(8)
C5A H5AA 0.9500
C6A C13A 1.470(7)
C7A C8A 1.392(7)
C7A C14A 1.481(6)
C8A C9A 1.405(6)
C8A H8AA 0.9500
C9A C15A 1.489(6)
C10A F1A 1.326(6)
C10A F3A 1.320(6)
C10A F2A 1.345(6)
C11A F6' 1.26(2)
C11A F4' 1.27(2)
C11A F5A 1.316(6)
C11A F6A 1.334(7)
C11A F4A 1.335(7)
C11A F5' 1.33(2)
C12A F8A 1.307(7)
C12A F7A 1.327(6)
C12A F9A 1.363(7)
C13A F12A 1.22(2)
C13A F11' 1.36(2)
C13A F10A 1.34(6)
C13A F11A 1.36(3)
C13A F10' 1.38(6)
C13A F12' 1.39(2)
C14A F14A 1.313(6)
C14A F13A 1.313(6)
C14A F15A 1.330(6)
C15A F16A 1.323(6)
C15A F18A 1.327(6)
C15A F17A 1.332(6)
Fe1A C24A 1.772(7)
Fe1A C25A 1.803(7)
Fe1A C26A 1.809(6)
Fe1A C18A 2.043(5)
Fe1A C17A 2.046(5)
Fe1A C16A 2.190(6)
Fe1A C19A 2.187(5)
O1A C24A 1.160(8)
O2A C25A 1.138(8)
O3A C26A 1.120(6)
C16A C23A 1.422(9)
C16A C17A 1.446(8)
C16A H16A 1.0000
C17A C18A 1.378(9)
C17A H17A 1.0000
C18A C19A 1.421(8)
C18A H18A 1.0000
C19A C20A 1.459(7)
C19A H19A 1.0000
C20A C21A 1.363(9)
C20A H20A 0.9500
C21A C22A 1.414(11)
C21A H21A 0.9500
C22A C23A 1.345(10)
C22A H22A 0.9500
C23A H23A 0.9500
Fe2A C37A 1.793(6)
Fe2A C36A 1.797(6)
Fe2A C35A 1.799(5)
Fe2A C28A 2.045(5)
Fe2A C29A 2.059(5)
Fe2A C27A 2.175(5)
Fe2A C30A 2.184(6)
O4A C35A 1.142(6)
O5A C36A 1.148(7)
O6A C37A 1.138(7)
C27A C28A 1.443(9)
C27A C34A 1.464(9)
C27A H27A 1.0000
C28A C29A 1.393(9)
C28A H28A 1.0000
C29A C30A 1.399(9)
C29A H29A 1.0000
C30A C31A 1.441(8)
C30A H30A 1.0000
C31A C32A 1.375(8)
C31A H31A 0.9500
C32A C33A 1.400(8)
C32A H32A 0.9500
C33A C34A 1.350(8)
C33A H33A 0.9500
C34A H34A 0.9500
Ag1B N6B 2.103(4)
Ag1B N1B 2.105(4)
Ag2B N2B 2.122(4)
Ag2B N3B 2.123(4)
Ag3B N5B 2.084(4)
Ag3B N4B 2.085(5)
N1B C1B 1.343(6)
N1B N2B 1.353(6)
N2B C3B 1.345(6)
N4B C6B 1.349(6)
N4B N3B 1.352(6)
N5B C7B 1.343(6)
N5B N6B 1.361(5)
N6B C9B 1.331(6)
C1B C2B 1.391(7)
C1B C10B 1.481(7)
C2B C3B 1.372(7)
C2B H2BA 0.9500
C3B C11B 1.480(8)
N3B C4B 1.29(3)
N3B C4B" 1.41(3)
C4B C5B 1.40(3)
C4B C12B 1.46(3)
C5B C6B 1.45(3)
C5B H5BA 0.9500
C12B F7B 1.39(2)
C12B F9B 1.354(16)
C12B F8B 1.34(2)
C12" F8" 1.216(17)
C12" F7" 1.300(16)
C12" F9" 1.370(19)
C12" C4B" 1.48(3)
C5B" C6B 1.33(3)
C5B" C4B" 1.37(3)
C5B" H5BB 0.9500
C6B C13B 1.476(8)
C7B C8B 1.376(7)
C7B C14B 1.488(6)
C8B C9B 1.390(7)
C8B H8BA 0.9500
C9B C15B 1.486(7)
C10B F3B 1.316(6)
C10B F2B 1.337(7)
C10B F1B 1.347(6)
C11B F5B 1.333(7)
C11B F4B 1.340(6)
C11B F6B 1.338(7)
C13B F12B 1.313(8)
C13B F11B 1.317(7)
C13B F10B 1.333(8)
C14B F13B 1.311(6)
C14B F14B 1.329(6)
C14B F15B 1.332(6)
C15B F18B 1.321(7)
C15B F17B 1.325(7)
C15B F16B 1.352(7)
Fe1B C26B 1.782(6)
Fe1B C25B 1.782(7)
Fe1B C24B 1.783(7)
Fe1B C17B 2.037(6)
Fe1B C18B 2.047(5)
Fe1B C19B 2.163(6)
Fe1B C16B 2.234(7)
O1B C24B 1.141(8)
O2B C25B 1.140(7)
O3B C26B 1.151(7)
C16B C17B 1.472(10)
C16B C23B 1.504(10)
C16B H16B 1.0000
C17B C18B 1.397(9)
C17B H17B 1.0000
C18B C19B 1.421(9)
C18B H18B 1.0000
C19B C20B 1.428(9)
C19B H19B 1.0000
C20B C21B 1.323(9)
C20B H20B 0.9500
C21B C22B 1.384(10)
C21B H21B 0.9500
C22B C23B 1.353(9)
C22B H22B 0.9500
C23B H23B 0.9500
Fe2B C35B 1.785(6)
Fe2B C37B 1.788(6)
Fe2B C36B 1.805(6)
Fe2B C29B 2.040(6)
Fe2B C28B 2.045(6)
Fe2B C27B 2.173(5)
Fe2B C30B 2.191(6)
O4B C35B 1.144(7)
O5B C36B 1.130(7)
O6B C37B 1.144(7)
C27B C28B 1.398(10)
C27B C34B 1.436(9)
C27B H27B 1.0000
C28B C29B 1.396(11)
C28B H28B 1.0000
C29B C30B 1.429(11)
C29B H29B 1.0000
C30B C31B 1.450(10)
C30B H30B 1.0000
C31B C32B 1.330(10)
C31B H31B 0.9500
C32B C33B 1.409(9)
C32B H32B 0.9500
C33B C34B 1.356(8)
C33B H33B 0.9500
C34B H34B 0.9500
